data_4316704
loop_
_publ_author_name
' Tomoka Yamaguchi '
'Jean-Pierre Costes'
'Yukana Kishima'
'Masaaki Kojima'
'Yukinari Sunatsuki'
'Nicolas Br\'efuel'
'Jean-Pierre Tuchagues'
'Laure Vendier'
'Wolfgang Wernsdorfer'

_publ_contact_author 'Costes jean-Pierre'
_publ_contact_author_address
;
Laboratoire de Chimie de Coordination
205 Route de Narbonne
31077 Toulouse Cedex 04
;
_publ_contact_author_email jean-pierre.costes@lcc-toulouse.fr
_publ_section_title
;
 Face-Sharing Heterotrinuclear MII-LnIII-MII (M = Mn, Fe, Co, Zn; Ln = La,
 Gd, Tb, Dy) Complexes: Synthesis, Structures, and Magnetic Properties
;
_journal_name_full 'Inorganic Chemistry'
_journal_page_first 9125
_journal_page_last 9135
_journal_paper_doi 10.1021/ic100460w
_journal_volume 49
_journal_year 2010
_chemical_absolute_configuration ad
_chemical_compound_source 'synthesis as described'
_chemical_formula_moiety 'C58 H60 Fe2 Gd N6 O12, Cl O4'
_chemical_formula_sum 'C58 H60 Cl Fe2 Gd N6 O16'
_chemical_formula_weight 1401.52
_chemical_name_systematic
;
 ?
;
_space_group_IT_number 19
_symmetry_cell_setting orthorhombic
_symmetry_Int_Tables_number 19
_symmetry_space_group_name_Hall 'P 2ac 2ab'
_symmetry_space_group_name_H-M 'P 21 21 21'
_atom_sites_solution_hydrogens geom
_atom_sites_solution_primary direct
_atom_sites_solution_secondary difmap
_cell_angle_alpha 90
_cell_angle_beta 90
_cell_angle_gamma 90
_cell_formula_units_Z 4
_cell_length_a 15.779(3)
_cell_length_b 15.973(3)
_cell_length_c 24.064(5)
_cell_measurement_reflns_used 8000
_cell_measurement_temperature 150
_cell_measurement_theta_max 26.05
_cell_measurement_theta_min 1.65
_cell_measurement_wavelength 0.71073
_cell_volume 6065(2)
_computing_cell_refinement 'Stoe IPDS software (Stoe, 1996)'
_computing_data_collection 'Stoe IPDS software (Stoe, 1996)'
_computing_data_reduction 'XRED (Stoe, 1.08, 1996)'
_computing_molecular_graphics 'Ortep-3 for Windows (Farrugia, 1997)'
_computing_publication_material 'WinGX publication routines (Farrugia, 1999)'
_computing_structure_refinement 'SHELXL-97 (Sheldrick, 1997)'
_computing_structure_solution 'SIR92 (Giacovazzo et al, 1993)'
_diffrn_ambient_temperature 150
_diffrn_measured_fraction_theta_full 0.984
_diffrn_measured_fraction_theta_max 0.984
_diffrn_measurement_device 'Stoe IPDS'
_diffrn_measurement_method \f
_diffrn_radiation_monochromator graphite
_diffrn_radiation_source 'fine-focus sealed tube'
_diffrn_radiation_type MoK\a
_diffrn_radiation_wavelength 0.71073
_diffrn_reflns_av_R_equivalents 0.0729
_diffrn_reflns_av_unetI/netI 0.0472
_diffrn_reflns_limit_h_max 19
_diffrn_reflns_limit_h_min -19
_diffrn_reflns_limit_k_max 19
_diffrn_reflns_limit_k_min -19
_diffrn_reflns_limit_l_max 29
_diffrn_reflns_limit_l_min -29
_diffrn_reflns_number 60249
_diffrn_reflns_theta_full 26.11
_diffrn_reflns_theta_max 26.11
_diffrn_reflns_theta_min 2.13
_diffrn_standards_decay_% 0.1
_diffrn_standards_interval_time 4
_diffrn_standards_number 200
_exptl_absorpt_coefficient_mu 1.668
_exptl_absorpt_correction_T_max 0.7145
_exptl_absorpt_correction_T_min 0.6380
_exptl_absorpt_correction_type refdelf
_exptl_absorpt_process_details
;
        (See: Walker, N. & Stuart, D. (1983) Acta Cryst. A39, 158-166)
;
_exptl_crystal_colour red
_exptl_crystal_density_diffrn 1.535
_exptl_crystal_density_method 'not measured'
_exptl_crystal_description block
_exptl_crystal_F_000 2844
_exptl_crystal_size_max 0.3
_exptl_crystal_size_mid 0.25
_exptl_crystal_size_min 0.2
_refine_diff_density_max 0.825
_refine_diff_density_min -1.143
_refine_diff_density_rms 0.098
_refine_ls_abs_structure_details 'Flack H D (1983), Acta Cryst. A39, 876-881'
_refine_ls_abs_structure_Flack -0.026(8)
_refine_ls_extinction_method none
_refine_ls_goodness_of_fit_ref 0.994
_refine_ls_hydrogen_treatment constr
_refine_ls_matrix_type full
_refine_ls_number_parameters 765
_refine_ls_number_reflns 11856
_refine_ls_number_restraints 0
_refine_ls_restrained_S_all 0.994
_refine_ls_R_factor_all 0.0477
_refine_ls_R_factor_gt 0.0388
_refine_ls_shift/su_max 0.002
_refine_ls_shift/su_mean 0
_refine_ls_structure_factor_coef Fsqd
_refine_ls_weighting_details 'calc w=1/[\s^2^(Fo^2^)+(0.0622P)^2^+0.0000P] where P=(Fo^2^+2Fc^2^)/3'
_refine_ls_weighting_scheme calc
_refine_ls_wR_factor_gt 0.0887
_refine_ls_wR_factor_ref 0.0932
_reflns_number_gt 10053
_reflns_number_total 11856
_reflns_threshold_expression >2\s(I)
_cod_data_source_file ic100460w_si_002_8.cif
_cod_data_source_block 8
_cod_database_code 4316704

loop_
_symmetry_equiv_pos_as_xyz
'x, y, z'
'-x+1/2, -y, z+1/2'
'x+1/2, -y+1/2, -z'
'-x, y+1/2, -z+1/2'

loop_
_atom_site_label
_atom_site_type_symbol
_atom_site_fract_x
_atom_site_fract_y
_atom_site_fract_z
_atom_site_U_iso_or_equiv
_atom_site_adp_type
_atom_site_occupancy
_atom_site_symmetry_multiplicity
_atom_site_calc_flag
_atom_site_refinement_flags
_atom_site_disorder_assembly
_atom_site_disorder_group
C1 C 0.2695(4) 0.8633(4) 0.9362(3) 0.0471(14) Uani 1 1 d . . .
H1A H 0.253 0.8048 0.9366 0.056 Uiso 1 1 calc R . .
H1B H 0.2356 0.8917 0.9083 0.056 Uiso 1 1 calc R . .
C2 C 0.3204(4) 0.8829(4) 1.0352(3) 0.0536(16) Uani 1 1 d . . .
H2A H 0.2972 0.8879 1.0724 0.064 Uiso 1 1 calc R . .
H2B H 0.3387 0.8254 1.0302 0.064 Uiso 1 1 calc R . .
C3 C 0.2360(4) 0.9990(4) 0.9872(3) 0.0470(14) Uani 1 1 d . . .
H3A H 0.1795 1.0082 0.9726 0.056 Uiso 1 1 calc R . .
H3B H 0.2393 1.0254 1.0235 0.056 Uiso 1 1 calc R . .
C4 C 0.2520(4) 0.9023(3) 0.9936(2) 0.0432(13) Uani 1 1 d . . .
C5 C 0.1694(5) 0.8648(4) 1.0150(3) 0.0624(19) Uani 1 1 d . . .
H5A H 0.1764 0.8056 1.0202 0.094 Uiso 1 1 calc R . .
H5B H 0.125 0.8748 0.9885 0.094 Uiso 1 1 calc R . .
H5C H 0.1548 0.8903 1.0498 0.094 Uiso 1 1 calc R . .
C6 C 0.8741(4) 1.2873(4) 0.7868(2) 0.0507(15) Uani 1 1 d . . .
H6A H 0.8965 1.343 0.7932 0.061 Uiso 1 1 calc R . .
H6B H 0.8565 1.2842 0.7482 0.061 Uiso 1 1 calc R . .
C7 C 0.9258(3) 1.1399(4) 0.7665(2) 0.0460(14) Uani 1 1 d . . .
H7A H 0.9399 1.1461 0.7275 0.055 Uiso 1 1 calc R . .
H7B H 0.9615 1.0961 0.7818 0.055 Uiso 1 1 calc R . .
C8 C 0.9593(4) 1.2081(4) 0.8588(2) 0.0493(15) Uani 1 1 d . . .
H8A H 1.0167 1.1878 0.8644 0.059 Uiso 1 1 calc R . .
H8B H 0.9539 1.2609 0.8784 0.059 Uiso 1 1 calc R . .
C9 C 0.9448(4) 1.2228(4) 0.7969(2) 0.0466(14) Uani 1 1 d . . .
C10 C 1.0272(4) 1.2573(5) 0.7723(3) 0.0608(19) Uani 1 1 d . . .
H10A H 1.0478 1.302 0.7952 0.091 Uiso 1 1 calc R . .
H10B H 1.0166 1.2779 0.7354 0.091 Uiso 1 1 calc R . .
H10C H 1.0688 1.2135 0.7707 0.091 Uiso 1 1 calc R . .
C11 C 0.2660(4) 1.0930(3) 0.9166(2) 0.0404(13) Uani 1 1 d . . .
H11 H 0.2076 1.1005 0.918 0.049 Uiso 1 1 calc R . .
C12 C 0.3120(3) 1.1435(3) 0.87795(19) 0.0335(11) Uani 1 1 d . . .
C13 C 0.2632(3) 1.2064(3) 0.8508(2) 0.0351(11) Uani 1 1 d . . .
H13 H 0.2051 1.2092 0.857 0.042 Uiso 1 1 calc R . .
C14 C 0.3007(4) 1.2625(3) 0.8156(2) 0.0418(13) Uani 1 1 d . . .
H14 H 0.2684 1.3036 0.7982 0.05 Uiso 1 1 calc R . .
C15 C 0.3883(4) 1.2578(3) 0.8061(2) 0.0380(12) Uani 1 1 d . . .
H15 H 0.4144 1.2965 0.7829 0.046 Uiso 1 1 calc R . .
C16 C 0.4353(3) 1.1963(3) 0.8310(2) 0.0335(11) Uani 1 1 d . . .
C17 C 0.3997(3) 1.1384(3) 0.86771(17) 0.0297(10) Uani 1 1 d . . .
C18 C 0.5614(4) 1.2398(3) 0.78335(19) 0.0375(12) Uani 1 1 d . . .
H18A H 0.5349 1.232 0.7478 0.056 Uiso 1 1 calc R . .
H18B H 0.6204 1.2258 0.7807 0.056 Uiso 1 1 calc R . .
H18C H 0.5556 1.2972 0.7945 0.056 Uiso 1 1 calc R . .
C19 C 0.4258(4) 0.9687(4) 1.0759(2) 0.0473(15) Uani 1 1 d . . .
H19 H 0.3957 0.9563 1.1081 0.057 Uiso 1 1 calc R . .
C20 C 0.5020(4) 1.0189(4) 1.0829(2) 0.0420(13) Uani 1 1 d . . .
C21 C 0.5321(4) 1.0299(3) 1.1374(2) 0.0451(14) Uani 1 1 d . . .
H21 H 0.5 1.0101 1.167 0.054 Uiso 1 1 calc R . .
C22 C 0.6072(4) 1.0690(3) 1.14757(19) 0.0469(13) Uani 1 1 d . . .
H22 H 0.6267 1.0737 1.1839 0.056 Uiso 1 1 calc R . .
C23 C 0.6553(4) 1.1020(3) 1.1039(2) 0.0428(13) Uani 1 1 d . . .
H23 H 0.7067 1.1287 1.1106 0.051 Uiso 1 1 calc R . .
C24 C 0.6242(4) 1.0939(3) 1.0503(2) 0.0379(12) Uani 1 1 d . . .
C25 C 0.5485(3) 1.0534(3) 1.03743(18) 0.0312(11) Uani 1 1 d . . .
C26 C 0.7413(4) 1.1729(4) 1.0129(2) 0.0469(14) Uani 1 1 d . . .
H26A H 0.7281 1.2212 1.0351 0.07 Uiso 1 1 calc R . .
H26B H 0.7641 1.1906 0.9778 0.07 Uiso 1 1 calc R . .
H26C H 0.7824 1.1391 1.032 0.07 Uiso 1 1 calc R . .
C28 C 0.4823(4) 0.7927(3) 0.8852(2) 0.0391(12) Uani 1 1 d . . .
C27 C 0.3953(3) 0.8029(3) 0.9030(2) 0.0395(11) Uani 1 1 d . . .
H27 H 0.361 0.7557 0.901 0.047 Uiso 1 1 calc R . .
C29 C 0.5054(4) 0.7119(3) 0.8650(2) 0.0419(13) Uani 1 1 d . . .
H29 H 0.4665 0.6682 0.8668 0.05 Uiso 1 1 calc R . .
C30 C 0.5840(4) 0.6978(3) 0.8431(2) 0.0424(13) Uani 1 1 d . . .
H30 H 0.599 0.6445 0.8309 0.051 Uiso 1 1 calc R . .
C31 C 0.6416(4) 0.7639(3) 0.8392(2) 0.0378(12) Uani 1 1 d . . .
H31 H 0.6947 0.7546 0.8235 0.045 Uiso 1 1 calc R . .
C32 C 0.6209(3) 0.8427(3) 0.85818(19) 0.0341(11) Uani 1 1 d . . .
C33 C 0.5415(3) 0.8588(3) 0.88278(18) 0.0309(11) Uani 1 1 d . . .
C34 C 0.7536(4) 0.9010(4) 0.8289(2) 0.0439(14) Uani 1 1 d . . .
H34A H 0.7867 0.8619 0.85 0.066 Uiso 1 1 calc R . .
H34B H 0.7823 0.954 0.8276 0.066 Uiso 1 1 calc R . .
H34C H 0.746 0.8802 0.7918 0.066 Uiso 1 1 calc R . .
C35 C 0.9330(3) 1.0881(4) 0.9133(2) 0.0396(13) Uani 1 1 d . . .
H35 H 0.9916 1.0884 0.917 0.048 Uiso 1 1 calc R . .
C36 C 0.8873(3) 1.0224(3) 0.94182(19) 0.0377(12) Uani 1 1 d . . .
C37 C 0.9382(4) 0.9690(4) 0.9747(2) 0.0494(15) Uani 1 1 d . . .
H37 H 0.9968 0.976 0.9747 0.059 Uiso 1 1 calc R . .
C38 C 0.9026(5) 0.9070(4) 1.0066(2) 0.0558(16) Uani 1 1 d . . .
H38 H 0.9369 0.8712 1.0272 0.067 Uiso 1 1 calc R . .
C39 C 0.8157(4) 0.8979(4) 1.0082(2) 0.0461(14) Uani 1 1 d . . .
H39 H 0.7914 0.8579 1.0313 0.055 Uiso 1 1 calc R . .
C41 C 0.8000(3) 1.0108(3) 0.94079(19) 0.0357(12) Uani 1 1 d . . .
C42 C 0.6384(4) 0.8829(3) 1.0071(2) 0.0445(14) Uani 1 1 d . . .
H42A H 0.6606 0.8287 0.9979 0.067 Uiso 1 1 calc R . .
H42B H 0.5784 0.8837 1.0003 0.067 Uiso 1 1 calc R . .
H42C H 0.6489 0.8944 1.0457 0.067 Uiso 1 1 calc R . .
C43 C 0.8000(4) 1.0957(3) 0.7250(2) 0.0397(13) Uani 1 1 d . . .
H43 H 0.832 1.1029 0.6929 0.048 Uiso 1 1 calc R . .
C44 C 0.7143(3) 1.0647(4) 0.71765(18) 0.0341(10) Uani 1 1 d . . .
C45 C 0.6917(4) 1.0388(3) 0.6636(2) 0.0388(12) Uani 1 1 d . . .
H45 H 0.7303 1.0459 0.6349 0.047 Uiso 1 1 calc R . .
C46 C 0.6147(3) 1.0035(3) 0.6523(2) 0.0393(12) Uani 1 1 d . . .
H46 H 0.6007 0.9877 0.6162 0.047 Uiso 1 1 calc R . .
C47 C 0.5567(3) 0.9916(3) 0.6965(2) 0.0353(11) Uani 1 1 d . . .
H47 H 0.5044 0.9668 0.6898 0.042 Uiso 1 1 calc R . .
C48 C 0.5777(3) 1.0167(3) 0.74896(19) 0.0305(11) Uani 1 1 d . . .
C49 C 0.6559(3) 1.0544(3) 0.76157(17) 0.0293(10) Uani 1 1 d . . .
C50 C 0.4446(4) 0.9733(4) 0.7841(2) 0.0414(12) Uani 1 1 d . . .
H50A H 0.4152 1.0079 0.7578 0.062 Uiso 1 1 calc R . .
H50B H 0.4133 0.9715 0.8183 0.062 Uiso 1 1 calc R . .
H50C H 0.4501 0.9177 0.7694 0.062 Uiso 1 1 calc R . .
C51 C 0.7638(4) 1.3410(3) 0.8405(2) 0.0402(13) Uani 1 1 d . . .
H51 H 0.7893 1.3915 0.8308 0.048 Uiso 1 1 calc R . .
C52 C 0.6878(3) 1.3466(3) 0.8744(2) 0.0364(11) Uani 1 1 d . . .
C53 C 0.6543(3) 1.4280(3) 0.8830(2) 0.0381(11) Uani 1 1 d . . .
H53 H 0.6831 1.474 0.8688 0.046 Uiso 1 1 calc R . .
C54 C 0.5811(3) 1.4402(3) 0.9115(2) 0.0388(12) Uani 1 1 d . . .
H54 H 0.5593 1.494 0.9153 0.047 Uiso 1 1 calc R . .
C55 C 0.5380(3) 1.3717(3) 0.9354(2) 0.0354(11) Uani 1 1 d . . .
H55 H 0.489 1.3799 0.9561 0.042 Uiso 1 1 calc R . .
C56 C 0.5710(3) 1.2908(3) 0.92720(19) 0.0323(11) Uani 1 1 d . . .
C57 C 0.6459(3) 1.2768(3) 0.8979(2) 0.0314(10) Uani 1 1 d . . .
C58 C 0.4567(4) 1.2309(3) 0.9793(2) 0.0404(13) Uani 1 1 d . . .
H58A H 0.4698 1.2621 1.0122 0.061 Uiso 1 1 calc R . .
H58B H 0.4344 1.1771 0.9894 0.061 Uiso 1 1 calc R . .
H58C H 0.4153 1.2608 0.9578 0.061 Uiso 1 1 calc R . .
N1 N 0.2983(3) 1.0376(3) 0.94999(18) 0.0387(10) Uani 1 1 d . . .
N2 N 0.3950(3) 0.9393(3) 1.02998(17) 0.0441(10) Uani 1 1 d . . .
N3 N 0.3603(3) 0.8700(3) 0.92123(19) 0.0432(11) Uani 1 1 d . . .
N4 N 0.8992(3) 1.1473(3) 0.88277(16) 0.0411(10) Uani 1 1 d . . .
N5 N 0.8369(3) 1.1145(3) 0.77145(16) 0.0364(10) Uani 1 1 d . . .
N6 N 0.7997(3) 1.2744(3) 0.82272(18) 0.0384(10) Uani 1 1 d . . .
O1 O 0.4489(2) 1.08126(19) 0.89167(13) 0.0307(7) Uani 1 1 d . . .
O2 O 0.5244(2) 1.04560(19) 0.98508(12) 0.0309(7) Uani 1 1 d . . .
O3 O 0.52667(19) 0.9349(2) 0.90288(13) 0.0313(6) Uani 1 1 d . . .
O4 O 0.7485(2) 1.0560(2) 0.90898(12) 0.0330(7) Uani 1 1 d . . .
O5 O 0.6710(2) 1.0800(2) 0.81281(12) 0.0323(7) Uani 1 1 d . . .
O6 O 0.6720(2) 1.19833(19) 0.89136(13) 0.0324(7) Uani 1 1 d . . .
O7 O 0.5212(2) 1.1865(2) 0.82384(14) 0.0352(8) Uani 1 1 d . . .
O8 O 0.6659(2) 1.1250(2) 1.00382(14) 0.0381(8) Uani 1 1 d . . .
O9 O 0.6734(2) 0.9114(2) 0.85446(15) 0.0378(8) Uani 1 1 d . . .
O10 O 0.6787(2) 0.9452(2) 0.97368(14) 0.0385(8) Uani 1 1 d . . .
O11 O 0.5255(2) 1.0067(2) 0.79396(13) 0.0356(8) Uani 1 1 d . . .
O12 O 0.5327(2) 1.2198(2) 0.94673(14) 0.0341(7) Uani 1 1 d . . .
O30 O 0.0876(5) 0.9338(5) 0.8739(4) 0.143(3) Uani 1 1 d . . .
O31 O 0.1856(5) 0.9500(8) 0.8036(4) 0.169(5) Uani 1 1 d . . .
O32 O 0.1058(4) 1.0597(4) 0.8342(2) 0.0839(15) Uani 1 1 d . . .
O33 O 0.0445(6) 0.9612(5) 0.7793(4) 0.151(4) Uani 1 1 d . . .
Fe1 Fe 0.42261(4) 0.98356(4) 0.94761(3) 0.03068(16) Uani 1 1 d . . .
Fe2 Fe 0.77422(5) 1.14643(4) 0.84735(3) 0.03112(16) Uani 1 1 d . . .
Gd1 Gd 0.598714(15) 1.067092(14) 0.899120(9) 0.03007(7) Uani 1 1 d . . .
Cl1 Cl 0.10449(15) 0.97470(14) 0.82194(9) 0.0833(6) Uani 1 1 d . . .
C40 C 0.7635(4) 0.9489(3) 0.97479(19) 0.0360(12) Uani 1 1 d . . .

loop_
_atom_site_aniso_label
_atom_site_aniso_U_11
_atom_site_aniso_U_22
_atom_site_aniso_U_33
_atom_site_aniso_U_23
_atom_site_aniso_U_13
_atom_site_aniso_U_12
C1 0.037(3) 0.036(3) 0.069(4) -0.004(3) 0.009(3) -0.008(2)
C2 0.067(5) 0.037(3) 0.056(4) 0.007(3) 0.017(3) -0.014(3)
C3 0.043(3) 0.042(3) 0.056(3) 0.006(3) 0.017(3) -0.006(2)
C4 0.040(3) 0.036(3) 0.053(3) -0.002(2) 0.017(3) -0.004(2)
C5 0.061(4) 0.040(3) 0.086(5) -0.003(3) 0.031(4) -0.002(3)
C6 0.058(4) 0.050(3) 0.044(3) 0.006(3) 0.012(3) -0.022(3)
C7 0.024(3) 0.071(4) 0.043(3) -0.019(3) 0.006(2) -0.008(3)
C8 0.035(3) 0.064(4) 0.049(3) -0.014(3) 0.003(2) -0.022(3)
C9 0.047(4) 0.052(3) 0.041(3) -0.009(3) 0.013(3) -0.022(3)
C10 0.050(4) 0.082(5) 0.051(4) -0.015(3) 0.010(3) -0.031(4)
C11 0.023(3) 0.048(3) 0.050(3) -0.008(2) 0.000(2) -0.002(2)
C12 0.041(3) 0.030(2) 0.029(2) -0.0071(19) -0.001(2) -0.006(2)
C13 0.029(3) 0.042(3) 0.034(2) -0.007(2) -0.005(2) 0.007(2)
C14 0.042(3) 0.042(3) 0.041(3) 0.001(2) -0.005(2) 0.011(2)
C15 0.046(4) 0.038(3) 0.030(2) 0.008(2) -0.002(2) 0.000(2)
C16 0.032(3) 0.034(3) 0.035(2) -0.005(2) -0.003(2) 0.000(2)
C17 0.032(3) 0.027(2) 0.030(2) -0.0067(17) -0.010(2) 0.007(2)
C18 0.047(3) 0.038(3) 0.028(2) 0.012(2) -0.004(2) -0.008(2)
C19 0.063(4) 0.046(3) 0.033(3) 0.010(2) 0.015(3) 0.000(3)
C20 0.048(4) 0.039(3) 0.039(3) 0.005(2) 0.006(2) 0.006(2)
C21 0.067(4) 0.036(3) 0.032(3) 0.009(2) 0.011(3) 0.009(3)
C22 0.073(4) 0.039(3) 0.028(2) 0.001(2) -0.001(3) 0.008(3)
C23 0.059(4) 0.037(3) 0.032(3) -0.011(2) -0.015(3) 0.007(2)
C24 0.046(4) 0.029(3) 0.039(3) -0.003(2) 0.007(2) 0.005(2)
C25 0.039(3) 0.027(3) 0.028(2) 0.0016(18) 0.0015(19) 0.004(2)
C26 0.048(4) 0.047(3) 0.046(3) -0.012(2) -0.004(3) -0.015(3)
C28 0.055(4) 0.027(2) 0.035(3) 0.000(2) 0.006(2) 0.004(2)
C27 0.038(3) 0.030(2) 0.050(3) -0.002(2) -0.001(3) -0.007(2)
C29 0.057(4) 0.029(3) 0.040(3) 0.002(2) 0.006(2) 0.000(2)
C30 0.053(4) 0.031(2) 0.043(3) -0.004(2) 0.004(3) 0.006(2)
C31 0.034(3) 0.042(3) 0.037(3) -0.002(2) -0.003(2) 0.007(2)
C32 0.035(3) 0.041(3) 0.027(2) -0.001(2) 0.0005(19) -0.001(2)
C33 0.034(3) 0.032(3) 0.027(2) 0.0001(18) 0.0032(18) 0.001(2)
C34 0.039(3) 0.049(3) 0.043(3) -0.011(2) 0.008(2) 0.006(2)
C35 0.028(3) 0.056(4) 0.035(3) -0.016(2) 0.001(2) 0.001(2)
C36 0.037(3) 0.047(3) 0.029(2) -0.008(2) -0.005(2) 0.009(2)
C37 0.038(3) 0.064(4) 0.045(3) -0.011(3) -0.007(3) 0.015(3)
C38 0.060(4) 0.067(4) 0.041(3) 0.003(3) -0.006(3) 0.028(3)
C39 0.048(4) 0.055(3) 0.035(3) 0.003(2) -0.004(2) 0.011(3)
C41 0.043(3) 0.039(3) 0.025(2) -0.009(2) -0.006(2) 0.014(2)
C42 0.058(4) 0.034(3) 0.042(3) 0.006(2) 0.007(3) 0.000(2)
C43 0.040(3) 0.051(3) 0.028(2) -0.001(2) 0.008(2) -0.003(2)
C44 0.032(3) 0.038(2) 0.032(2) -0.004(2) -0.0035(19) -0.002(2)
C45 0.039(3) 0.044(3) 0.033(3) -0.007(2) 0.002(2) 0.005(2)
C46 0.041(3) 0.043(3) 0.033(2) -0.004(2) -0.001(2) 0.001(2)
C47 0.031(3) 0.034(3) 0.041(3) -0.003(2) -0.006(2) -0.006(2)
C48 0.034(3) 0.025(2) 0.032(2) 0.0002(18) 0.004(2) 0.000(2)
C49 0.034(3) 0.032(3) 0.022(2) -0.0064(19) -0.0023(17) 0.001(2)
C50 0.035(3) 0.043(3) 0.047(3) -0.011(2) -0.002(2) -0.011(2)
C51 0.054(4) 0.027(3) 0.040(3) 0.003(2) -0.001(2) -0.018(2)
C52 0.040(3) 0.032(3) 0.037(2) 0.000(2) -0.009(2) -0.006(2)
C53 0.046(3) 0.030(2) 0.038(3) 0.004(2) -0.009(2) -0.004(2)
C54 0.037(3) 0.030(2) 0.049(3) -0.002(2) -0.011(2) 0.000(2)
C55 0.034(3) 0.030(3) 0.042(3) -0.006(2) -0.012(2) 0.002(2)
C56 0.034(3) 0.033(3) 0.030(2) -0.0009(19) -0.009(2) 0.000(2)
C57 0.041(3) 0.028(2) 0.025(2) -0.002(2) -0.005(2) 0.0003(19)
C58 0.043(3) 0.035(3) 0.043(3) -0.003(2) 0.018(2) 0.005(2)
N1 0.044(3) 0.031(2) 0.042(2) -0.0045(18) 0.011(2) -0.0005(18)
N2 0.053(3) 0.037(2) 0.042(2) 0.0065(19) 0.011(2) -0.001(2)
N3 0.042(3) 0.039(3) 0.048(2) -0.002(2) 0.004(2) -0.004(2)
N4 0.036(2) 0.056(3) 0.031(2) -0.0102(18) 0.0014(19) -0.014(2)
N5 0.040(3) 0.042(2) 0.027(2) -0.0078(17) 0.0024(18) -0.004(2)
N6 0.041(3) 0.037(2) 0.037(2) -0.0004(18) 0.0074(19) -0.013(2)
O1 0.0332(18) 0.0265(17) 0.0324(16) 0.0036(14) 0.0012(14) -0.0009(13)
O2 0.0342(19) 0.0321(18) 0.0265(16) -0.0012(12) 0.0016(13) -0.0006(13)
O3 0.0318(17) 0.0271(15) 0.0350(15) -0.0015(17) 0.0092(14) 0.0007(14)
O4 0.0341(19) 0.0354(18) 0.0295(17) -0.0025(14) -0.0034(13) 0.0016(14)
O5 0.0289(18) 0.040(2) 0.0281(16) -0.0054(14) 0.0016(13) -0.0057(15)
O6 0.0357(19) 0.0295(16) 0.0320(17) -0.0016(14) 0.0048(14) -0.0003(14)
O7 0.036(2) 0.0337(18) 0.0359(18) 0.0044(14) 0.0029(15) -0.0058(15)
O8 0.042(2) 0.0356(19) 0.0370(18) -0.0022(15) -0.0004(16) -0.0034(15)
O9 0.034(2) 0.039(2) 0.0406(18) -0.0057(15) 0.0035(15) -0.0011(15)
O10 0.038(2) 0.038(2) 0.0387(18) 0.0064(16) 0.0002(15) 0.0042(16)
O11 0.036(2) 0.042(2) 0.0279(17) -0.0036(15) 0.0035(15) -0.0053(16)
O12 0.037(2) 0.0262(17) 0.0393(18) -0.0014(14) 0.0069(15) -0.0019(14)
O30 0.099(5) 0.125(6) 0.206(8) 0.086(6) 0.053(5) 0.024(5)
O31 0.107(6) 0.269(13) 0.132(6) -0.085(7) -0.016(5) 0.086(7)
O32 0.076(4) 0.072(3) 0.104(4) -0.015(3) -0.020(3) -0.015(3)
O33 0.134(7) 0.136(7) 0.183(8) -0.099(6) -0.074(6) 0.048(5)
Fe1 0.0332(4) 0.0246(3) 0.0342(3) -0.0001(3) 0.0070(3) -0.0012(3)
Fe2 0.0306(4) 0.0338(4) 0.0289(3) -0.0040(3) 0.0027(3) -0.0041(3)
Gd1 0.02966(12) 0.02886(11) 0.03169(11) 0.00016(10) 0.00307(10) -0.00226(10)
Cl1 0.0680(13) 0.0896(13) 0.0922(13) -0.0220(11) -0.0116(11) 0.0153(11)
C40 0.043(3) 0.036(3) 0.029(2) -0.008(2) 0.004(2) 0.006(2)

loop_
_atom_type_symbol
_atom_type_description
_atom_type_scat_dispersion_real
_atom_type_scat_dispersion_imag
_atom_type_scat_source
C C 0.0033 0.0016 'International Tables Vol C Tables 4.2.6.8 and 6.1.1.4'
H H 0 0 'International Tables Vol C Tables 4.2.6.8 and 6.1.1.4'
N N 0.0061 0.0033 'International Tables Vol C Tables 4.2.6.8 and 6.1.1.4'
O O 0.0106 0.006 'International Tables Vol C Tables 4.2.6.8 and 6.1.1.4'
Fe Fe 0.3463 0.8444 'International Tables Vol C Tables 4.2.6.8 and 6.1.1.4'
Gd Gd -0.1653 3.9035 'International Tables Vol C Tables 4.2.6.8 and 6.1.1.4'
Cl Cl 0.1484 0.1585 'International Tables Vol C Tables 4.2.6.8 and 6.1.1.4'

loop_
_geom_angle_atom_site_label_1
_geom_angle_atom_site_label_2
_geom_angle_atom_site_label_3
_geom_angle
_geom_angle_site_symmetry_1
_geom_angle_site_symmetry_3
_geom_angle_publ_flag
N3 C1 C4 111.2(5) . . ?
N2 C2 C4 112.7(5) . . ?
N1 C3 C4 111.4(5) . . ?
C2 C4 C5 107.8(5) . . ?
C2 C4 C1 112.6(5) . . ?
C5 C4 C1 107.3(5) . . ?
C2 C4 C3 112.5(5) . . ?
C5 C4 C3 106.4(5) . . ?
C1 C4 C3 109.8(5) . . ?
N6 C6 C9 113.0(5) . . ?
N5 C7 C9 112.7(4) . . ?
N4 C8 C9 112.7(4) . . ?
C8 C9 C10 107.8(5) . . ?
C8 C9 C6 111.6(5) . . ?
C10 C9 C6 108.2(5) . . ?
C8 C9 C7 111.1(5) . . ?
C10 C9 C7 106.9(5) . . ?
C6 C9 C7 111.0(5) . . ?
N1 C11 C12 126.0(5) . . ?
C17 C12 C13 119.4(5) . . ?
C17 C12 C11 125.5(5) . . ?
C13 C12 C11 115.0(5) . . ?
C14 C13 C12 120.8(5) . . ?
C13 C14 C15 119.5(5) . . ?
C16 C15 C14 120.1(5) . . ?
C15 C16 O7 124.2(5) . . ?
C15 C16 C17 122.2(5) . . ?
O7 C16 C17 113.6(4) . . ?
O1 C17 C16 119.6(5) . . ?
O1 C17 C12 122.5(4) . . ?
C16 C17 C12 117.9(4) . . ?
N2 C19 C20 127.5(5) . . ?
C21 C20 C25 119.5(5) . . ?
C21 C20 C19 117.1(5) . . ?
C25 C20 C19 123.3(5) . . ?
C22 C21 C20 121.3(5) . . ?
C21 C22 C23 120.6(5) . . ?
C24 C23 C22 118.1(5) . . ?
C23 C24 O8 123.2(5) . . ?
C23 C24 C25 123.6(5) . . ?
O8 C24 C25 113.2(4) . . ?
O2 C25 C24 120.1(4) . . ?
O2 C25 C20 123.2(5) . . ?
C24 C25 C20 116.7(4) . . ?
C33 C28 C29 119.6(5) . . ?
C33 C28 C27 123.8(5) . . ?
C29 C28 C27 116.4(5) . . ?
N3 C27 C28 127.1(5) . . ?
C30 C29 C28 120.8(5) . . ?
C29 C30 C31 119.5(5) . . ?
C32 C31 C30 120.9(5) . . ?
O9 C32 C31 124.3(5) . . ?
O9 C32 C33 114.6(4) . . ?
C31 C32 C33 121.1(5) . . ?
O3 C33 C32 118.5(4) . . ?
O3 C33 C28 123.5(4) . . ?
C32 C33 C28 118.0(4) . . ?
N4 C35 C36 125.9(5) . . ?
C41 C36 C37 119.6(5) . . ?
C41 C36 C35 125.6(5) . . ?
C37 C36 C35 114.8(5) . . ?
C38 C37 C36 120.9(6) . . ?
C37 C38 C39 119.8(5) . . ?
C38 C39 C40 120.3(6) . . ?
O4 C41 C36 123.0(5) . . ?
O4 C41 C40 117.7(5) . . ?
C36 C41 C40 119.3(5) . . ?
N5 C43 C44 127.1(5) . . ?
C45 C44 C49 119.3(5) . . ?
C45 C44 C43 116.7(4) . . ?
C49 C44 C43 123.8(4) . . ?
C46 C45 C44 122.1(5) . . ?
C45 C46 C47 118.6(5) . . ?
C48 C47 C46 120.0(5) . . ?
C47 C48 O11 123.5(4) . . ?
C47 C48 C49 122.5(4) . . ?
O11 C48 C49 114.0(4) . . ?
O5 C49 C48 119.5(4) . . ?
O5 C49 C44 123.0(4) . . ?
C48 C49 C44 117.5(4) . . ?
N6 C51 C52 127.2(5) . . ?
C57 C52 C53 119.4(5) . . ?
C57 C52 C51 124.2(5) . . ?
C53 C52 C51 116.5(5) . . ?
C54 C53 C52 121.6(5) . . ?
C53 C54 C55 120.3(5) . . ?
C56 C55 C54 118.5(5) . . ?
O12 C56 C57 114.5(4) . . ?
O12 C56 C55 123.4(5) . . ?
C57 C56 C55 122.1(5) . . ?
O6 C57 C56 118.3(4) . . ?
O6 C57 C52 123.5(5) . . ?
C56 C57 C52 118.1(4) . . ?
C11 N1 C3 113.7(5) . . ?
C11 N1 Fe1 128.1(4) . . ?
C3 N1 Fe1 117.4(4) . . ?
C19 N2 C2 116.4(5) . . ?
C19 N2 Fe1 126.3(4) . . ?
C2 N2 Fe1 116.0(4) . . ?
C27 N3 C1 116.1(5) . . ?
C27 N3 Fe1 127.3(4) . . ?
C1 N3 Fe1 115.5(3) . . ?
C35 N4 C8 115.6(5) . . ?
C35 N4 Fe2 126.2(4) . . ?
C8 N4 Fe2 116.1(4) . . ?
C43 N5 C7 115.1(4) . . ?
C43 N5 Fe2 125.8(4) . . ?
C7 N5 Fe2 116.5(3) . . ?
C51 N6 C6 115.6(5) . . ?
C51 N6 Fe2 127.7(4) . . ?
C6 N6 Fe2 116.2(4) . . ?
C17 O1 Fe1 132.2(3) . . ?
C17 O1 Gd1 132.6(3) . . ?
Fe1 O1 Gd1 94.42(12) . . ?
C25 O2 Fe1 132.5(3) . . ?
C25 O2 Gd1 131.9(3) . . ?
Fe1 O2 Gd1 94.09(11) . . ?
C33 O3 Fe1 131.3(3) . . ?
C33 O3 Gd1 135.0(3) . . ?
Fe1 O3 Gd1 93.64(12) . . ?
C41 O4 Fe2 131.2(3) . . ?
C41 O4 Gd1 134.8(3) . . ?
Fe2 O4 Gd1 94.01(12) . . ?
C49 O5 Fe2 131.4(3) . . ?
C49 O5 Gd1 134.6(3) . . ?
Fe2 O5 Gd1 93.99(11) . . ?
C57 O6 Fe2 132.1(3) . . ?
C57 O6 Gd1 131.6(3) . . ?
Fe2 O6 Gd1 93.70(12) . . ?
C16 O7 C18 116.8(4) . . ?
C16 O7 Gd1 114.4(3) . . ?
C18 O7 Gd1 128.7(3) . . ?
C24 O8 C26 117.5(4) . . ?
C24 O8 Gd1 114.5(3) . . ?
C26 O8 Gd1 127.6(3) . . ?
C32 O9 C34 118.2(4) . . ?
C40 O10 C42 117.7(4) . . ?
C40 O10 Gd1 114.4(3) . . ?
C42 O10 Gd1 128.0(3) . . ?
C48 O11 C50 117.2(4) . . ?
C48 O11 Gd1 113.9(3) . . ?
C50 O11 Gd1 128.9(3) . . ?
C56 O12 C58 116.9(4) . . ?
C56 O12 Gd1 113.8(3) . . ?
C58 O12 Gd1 128.2(3) . . ?
O2 Fe1 O1 76.87(13) . . ?
O2 Fe1 O3 78.28(13) . . ?
O1 Fe1 O3 78.10(12) . . ?
O2 Fe1 N1 120.02(15) . . ?
O1 Fe1 N1 84.17(15) . . ?
O3 Fe1 N1 150.85(15) . . ?
O2 Fe1 N2 85.07(16) . . ?
O1 Fe1 N2 151.01(15) . . ?
O3 Fe1 N2 120.45(16) . . ?
N1 Fe1 N2 85.54(18) . . ?
O2 Fe1 N3 151.01(16) . . ?
O1 Fe1 N3 121.69(16) . . ?
O3 Fe1 N3 83.97(16) . . ?
N1 Fe1 N3 85.95(18) . . ?
N2 Fe1 N3 84.40(18) . . ?
O2 Fe1 Gd1 46.63(9) . . ?
O1 Fe1 Gd1 46.10(9) . . ?
O3 Fe1 Gd1 46.62(9) . . ?
N1 Fe1 Gd1 128.15(12) . . ?
N2 Fe1 Gd1 129.10(14) . . ?
N3 Fe1 Gd1 128.33(13) . . ?
O6 Fe2 O4 76.59(13) . . ?
O6 Fe2 O5 78.74(13) . . ?
O4 Fe2 O5 77.54(13) . . ?
O6 Fe2 N5 151.64(16) . . ?
O4 Fe2 N5 121.72(15) . . ?
O5 Fe2 N5 84.30(15) . . ?
O6 Fe2 N4 120.14(15) . . ?
O4 Fe2 N4 84.39(15) . . ?
O5 Fe2 N4 150.05(16) . . ?
N5 Fe2 N4 85.19(17) . . ?
O6 Fe2 N6 84.71(15) . . ?
O4 Fe2 N6 150.96(14) . . ?
O5 Fe2 N6 120.60(16) . . ?
N5 Fe2 N6 84.60(17) . . ?
N4 Fe2 N6 86.11(18) . . ?
O6 Fe2 Gd1 46.75(9) . . ?
O4 Fe2 Gd1 46.22(9) . . ?
O5 Fe2 Gd1 46.14(8) . . ?
N5 Fe2 Gd1 128.35(12) . . ?
N4 Fe2 Gd1 128.67(11) . . ?
N6 Fe2 Gd1 128.55(13) . . ?
O5 Gd1 O4 67.53(11) . . ?
O5 Gd1 O1 113.70(11) . . ?
O4 Gd1 O1 178.18(11) . . ?
O5 Gd1 O3 109.65(11) . . ?
O4 Gd1 O3 113.61(11) . . ?
O1 Gd1 O3 67.44(10) . . ?
O5 Gd1 O6 68.00(11) . . ?
O4 Gd1 O6 66.10(12) . . ?
O1 Gd1 O6 112.92(11) . . ?
O3 Gd1 O6 177.62(11) . . ?
O5 Gd1 O2 176.67(11) . . ?
O4 Gd1 O2 112.81(11) . . ?
O1 Gd1 O2 66.05(11) . . ?
O3 Gd1 O2 67.09(10) . . ?
O6 Gd1 O2 115.26(10) . . ?
O5 Gd1 O8 123.95(11) . . ?
O4 Gd1 O8 64.69(10) . . ?
O1 Gd1 O8 113.57(11) . . ?
O3 Gd1 O8 115.04(10) . . ?
O6 Gd1 O8 67.11(11) . . ?
O2 Gd1 O8 58.21(11) . . ?
O5 Gd1 O12 116.48(11) . . ?
O4 Gd1 O12 112.42(11) . . ?
O1 Gd1 O12 65.90(10) . . ?
O3 Gd1 O12 123.86(10) . . ?
O6 Gd1 O12 57.84(10) . . ?
O2 Gd1 O12 66.63(10) . . ?
O8 Gd1 O12 61.03(10) . . ?
O5 Gd1 O7 66.42(11) . . ?
O4 Gd1 O7 121.99(11) . . ?
O1 Gd1 O7 58.12(10) . . ?
O3 Gd1 O7 113.72(11) . . ?
O6 Gd1 O7 65.21(11) . . ?
O2 Gd1 O7 115.21(11) . . ?
O8 Gd1 O7 119.29(10) . . ?
O12 Gd1 O7 62.63(10) . . ?
O5 Gd1 O10 112.67(11) . . ?
O4 Gd1 O10 57.50(11) . . ?
O1 Gd1 O10 122.42(10) . . ?
O3 Gd1 O10 66.20(11) . . ?
O6 Gd1 O10 114.82(11) . . ?
O2 Gd1 O10 65.69(10) . . ?
O8 Gd1 O10 61.37(10) . . ?
O12 Gd1 O10 118.25(10) . . ?
O7 Gd1 O10 179.05(10) . . ?
O5 Gd1 O11 57.73(10) . . ?
O4 Gd1 O11 116.79(10) . . ?
O1 Gd1 O11 64.96(10) . . ?
O3 Gd1 O11 63.78(10) . . ?
O6 Gd1 O11 114.09(10) . . ?
O2 Gd1 O11 120.12(10) . . ?
O8 Gd1 O11 178.31(10) . . ?
O12 Gd1 O11 118.40(10) . . ?
O7 Gd1 O11 60.87(10) . . ?
O10 Gd1 O11 118.49(10) . . ?
O5 Gd1 Fe2 39.86(8) . . ?
O4 Gd1 Fe2 39.77(8) . . ?
O1 Gd1 Fe2 140.38(8) . . ?
O3 Gd1 Fe2 138.74(7) . . ?
O6 Gd1 Fe2 39.55(8) . . ?
O2 Gd1 Fe2 142.34(8) . . ?
O8 Gd1 Fe2 84.14(7) . . ?
O12 Gd1 Fe2 97.38(7) . . ?
O7 Gd1 Fe2 82.26(7) . . ?
O10 Gd1 Fe2 97.19(7) . . ?
O11 Gd1 Fe2 97.53(7) . . ?
O32 Cl1 O31 109.0(6) . . ?
O32 Cl1 O33 108.2(4) . . ?
O31 Cl1 O33 109.8(5) . . ?
O32 Cl1 O30 105.2(5) . . ?
O31 Cl1 O30 108.3(6) . . ?
O33 Cl1 O30 116.0(6) . . ?
O10 C40 C41 115.4(4) . . ?
O10 C40 C39 124.7(5) . . ?
C41 C40 C39 119.9(5) . . ?

loop_
_geom_bond_atom_site_label_1
_geom_bond_atom_site_label_2
_geom_bond_distance
_geom_bond_site_symmetry_2
_geom_bond_publ_flag
C1 N3 1.481(8) . ?
C1 C4 1.540(8) . ?
C2 N2 1.488(8) . ?
C2 C4 1.506(9) . ?
C3 N1 1.466(7) . ?
C3 C4 1.572(8) . ?
C4 C5 1.524(9) . ?
C6 N6 1.474(7) . ?
C6 C9 1.538(10) . ?
C7 N5 1.465(7) . ?
C7 C9 1.543(8) . ?
C8 N4 1.475(7) . ?
C8 C9 1.525(8) . ?
C9 C10 1.531(8) . ?
C11 N1 1.299(7) . ?
C11 C12 1.429(8) . ?
C12 C17 1.408(8) . ?
C12 C13 1.424(7) . ?
C13 C14 1.367(8) . ?
C14 C15 1.403(8) . ?
C15 C16 1.368(7) . ?
C16 O7 1.374(6) . ?
C16 C17 1.397(7) . ?
C17 O1 1.330(5) . ?
C18 O7 1.441(6) . ?
C19 N2 1.295(8) . ?
C19 C20 1.455(9) . ?
C20 C21 1.405(8) . ?
C20 C25 1.427(7) . ?
C21 C22 1.362(9) . ?
C22 C23 1.400(8) . ?
C23 C24 1.386(8) . ?
C24 O8 1.389(6) . ?
C24 C25 1.394(8) . ?
C25 O2 1.321(6) . ?
C26 O8 1.432(7) . ?
C28 C33 1.411(8) . ?
C28 C29 1.427(7) . ?
C28 C27 1.447(8) . ?
C27 N3 1.283(7) . ?
C29 C30 1.367(8) . ?
C30 C31 1.397(8) . ?
C31 C32 1.379(7) . ?
C32 O9 1.378(6) . ?
C32 C33 1.410(7) . ?
C33 O3 1.328(6) . ?
C34 O9 1.416(7) . ?
C35 N4 1.311(7) . ?
C35 C36 1.446(8) . ?
C36 C41 1.389(8) . ?
C36 C37 1.414(8) . ?
C37 C38 1.375(9) . ?
C38 C39 1.380(10) . ?
C39 C40 1.409(8) . ?
C41 O4 1.330(6) . ?
C41 C40 1.407(8) . ?
C42 O10 1.429(6) . ?
C43 N5 1.294(7) . ?
C43 C44 1.451(8) . ?
C44 C45 1.410(7) . ?
C44 C49 1.412(7) . ?
C45 C46 1.367(8) . ?
C46 C47 1.415(8) . ?
C47 C48 1.366(7) . ?
C48 O11 1.370(6) . ?
C48 C49 1.407(7) . ?
C49 O5 1.321(5) . ?
C50 O11 1.403(6) . ?
C51 N6 1.279(7) . ?
C51 C52 1.453(8) . ?
C52 C57 1.414(7) . ?
C52 C53 1.418(8) . ?
C53 C54 1.356(8) . ?
C54 C55 1.411(7) . ?
C55 C56 1.407(7) . ?
C56 O12 1.368(6) . ?
C56 C57 1.395(7) . ?
C57 O6 1.328(6) . ?
C58 O12 1.442(6) . ?
N1 Fe1 2.145(5) . ?
N2 Fe1 2.149(4) . ?
N3 Fe1 2.159(5) . ?
N4 Fe2 2.148(5) . ?
N5 Fe2 2.139(4) . ?
N6 Fe2 2.166(4) . ?
O1 Fe1 2.102(3) . ?
O1 Gd1 2.382(3) . ?
O2 Fe1 2.092(3) . ?
O2 Gd1 2.402(3) . ?
O3 Fe1 2.112(3) . ?
O3 Gd1 2.400(3) . ?
O4 Fe2 2.110(3) . ?
O4 Gd1 2.382(3) . ?
O5 Fe2 2.114(3) . ?
O5 Gd1 2.378(3) . ?
O6 Fe2 2.100(3) . ?
O6 Gd1 2.402(3) . ?
O7 Gd1 2.901(3) . ?
O8 Gd1 2.886(3) . ?
O10 C40 1.340(7) . ?
O10 Gd1 2.934(3) . ?
O11 Gd1 2.945(3) . ?
O12 Gd1 2.890(3) . ?
O30 Cl1 1.435(8) . ?
O31 Cl1 1.410(8) . ?
O32 Cl1 1.389(6) . ?
O33 Cl1 1.412(7) . ?
Fe1 Gd1 3.2960(9) . ?
Fe2 Gd1 3.2905(9) . ?
